data_1506761
loop_
_publ_author_name
'Xue, Dong'
'Chen, Ying-Chun'
'Wang, Qi-Wei'
'Cun, Ling-Feng'
'Zhu, Jin'
'Deng, Jin-Gen'

_publ_section_title
;
 Asymmetric direct vinylogous Michael reaction of activated alkenes to
 nitroolefins catalyzed by modified cinchona alkaloids.
;
_journal_issue 23
_journal_name_full 'Organic letters'
_journal_page_first 5293
_journal_page_last 5296
_journal_paper_doi 10.1021/ol052283b
_journal_volume 7
_journal_year 2005
_chemical_formula_sum 'C21 H16 Cl N3 O2'
_chemical_formula_weight 377.82
_chemical_name_systematic
; 
 ? 
;
_space_group_IT_number 19
_symmetry_cell_setting orthorhombic
_symmetry_space_group_name_Hall 'P 2ac 2ab'
_symmetry_space_group_name_H-M 'P 21 21 21'
_atom_sites_solution_hydrogens geom
_atom_sites_solution_primary direct
_atom_sites_solution_secondary difmap
_audit_creation_method SHELXL-97
_cell_angle_alpha 90.00
_cell_angle_beta 90.00
_cell_angle_gamma 90.00
_cell_formula_units_Z 4
_cell_length_a 9.153(1)
_cell_length_b 12.666(2)
_cell_length_c 15.801(2)
_cell_measurement_reflns_used 30
_cell_measurement_temperature 288(2)
_cell_measurement_theta_max 14.41
_cell_measurement_theta_min 3.77
_cell_volume 1831.8(4)
_computing_cell_refinement 'Siemens XSCANS'
_computing_data_collection 'Siemens XSCANS'
_computing_data_reduction 'Siemens SHELXTL'
_computing_molecular_graphics 'Siemens SHELXTL'
_computing_publication_material 'Siemens SHELXTL'
_computing_structure_refinement 'SHELXL-97 (Sheldrick, 1997)'
_computing_structure_solution 'SHELXS-97 (Sheldrick, 1990)'
_diffrn_ambient_temperature 288(2)
_diffrn_measured_fraction_theta_full 1.000
_diffrn_measured_fraction_theta_max 1.000
_diffrn_measurement_device_type 'Siemens P4'
_diffrn_measurement_method '\w scans'
_diffrn_radiation_monochromator graphite
_diffrn_radiation_source 'normal-focus sealed tube'
_diffrn_radiation_type MoK\a
_diffrn_radiation_wavelength 0.71073
_diffrn_reflns_av_R_equivalents 0.0172
_diffrn_reflns_av_sigmaI/netI 0.0515
_diffrn_reflns_limit_h_max 11
_diffrn_reflns_limit_h_min -11
_diffrn_reflns_limit_k_max 16
_diffrn_reflns_limit_k_min -16
_diffrn_reflns_limit_l_max 20
_diffrn_reflns_limit_l_min -20
_diffrn_reflns_number 4770
_diffrn_reflns_theta_full 27.00
_diffrn_reflns_theta_max 27.00
_diffrn_reflns_theta_min 2.06
_diffrn_standards_decay_% 2.89
_diffrn_standards_interval_count 97
_diffrn_standards_number 3
_exptl_absorpt_coefficient_mu 0.230
_exptl_absorpt_correction_T_max 0.9785
_exptl_absorpt_correction_T_min 0.8775
_exptl_absorpt_correction_type empirical
_exptl_crystal_density_diffrn 1.370
_exptl_crystal_density_method 'not measured'
_exptl_crystal_F_000 784
_exptl_crystal_size_max 0.58
_exptl_crystal_size_mid 0.42
_exptl_crystal_size_min 0.30
_refine_diff_density_max 0.351
_refine_diff_density_min -0.251
_refine_diff_density_rms 0.038
_refine_ls_abs_structure_details 'Flack H D (1983), Acta Cryst. A39, 876-881'
_refine_ls_abs_structure_Flack 0.14(9)
_refine_ls_extinction_coef 0.0122(16)
_refine_ls_extinction_expression Fc^*^=kFc[1+0.001xFc^2^\l^3^/sin(2\q)]^-1/4^
_refine_ls_extinction_method SHELXL
_refine_ls_goodness_of_fit_ref 0.966
_refine_ls_hydrogen_treatment constr
_refine_ls_matrix_type full
_refine_ls_number_parameters 245
_refine_ls_number_reflns 4000
_refine_ls_number_restraints 0
_refine_ls_restrained_S_all 0.966
_refine_ls_R_factor_all 0.0716
_refine_ls_R_factor_gt 0.0460
_refine_ls_shift/su_max 0.000
_refine_ls_shift/su_mean 0.000
_refine_ls_structure_factor_coef Fsqd
_refine_ls_weighting_details 'calc w=1/[\s^2^(Fo^2^)+(0.0582P)^2^+0.0000P] where P=(Fo^2^+2Fc^2^)/3'
_refine_ls_weighting_scheme calc
_refine_ls_wR_factor_gt 0.1045
_refine_ls_wR_factor_ref 0.1138
_reflns_number_gt 2774
_reflns_number_total 4000
_reflns_threshold_expression >2sigma(I)
_cod_data_source_file ol052283bsi20050921_060744.cif
_cod_data_source_block y1868
_cod_depositor_comments
;
The following automatic conversions were performed:

'_symmetry_cell_setting' value 'Orthorhombic' changed to
'orthorhombic' according to
/home/saulius/struct/CIF-dictionaries/cif_core.dic dictionary named
'cif_core.dic' version 2.4.1 from 2010-06-29.

Automatic conversion script
Id: cif_fix_values 1715 2011-07-08 13:25:40Z adriana 
;
_cod_original_cell_volume 1831.85(41)
_cod_original_sg_symbol_H-M P2(1)2(1)2(1)
_cod_database_code 1506761

loop_
_symmetry_equiv_pos_as_xyz
'x, y, z'
'-x+1/2, -y, z+1/2'
'-x, y+1/2, -z+1/2'
'x+1/2, -y+1/2, -z'

loop_
_atom_site_label
_atom_site_type_symbol
_atom_site_fract_x
_atom_site_fract_y
_atom_site_fract_z
_atom_site_U_iso_or_equiv
_atom_site_adp_type
_atom_site_occupancy
_atom_site_symmetry_multiplicity
_atom_site_calc_flag
_atom_site_refinement_flags
Cl Cl 0.35882(9) 0.62062(8) 0.44644(5) 0.0775(3) Uani 1 1 d .
O1 O 0.7029(4) 0.3932(3) 0.88298(17) 0.1173(12) Uani 1 1 d .
O2 O 0.6671(3) 0.3433(2) 0.75617(16) 0.0834(8) Uani 1 1 d .
N1 N 1.4526(3) 0.5658(2) 0.81066(15) 0.0539(6) Uani 1 1 d .
N2 N 1.0602(3) 0.7325(2) 0.85399(17) 0.0618(7) Uani 1 1 d .
N3 N 0.7235(3) 0.4007(2) 0.80777(17) 0.0562(7) Uani 1 1 d .
C1 C 1.1156(3) 0.53572(17) 0.70055(14) 0.0328(6) Uani 1 1 d .
C2 C 1.1804(3) 0.44588(18) 0.65617(15) 0.0336(5) Uani 1 1 d .
C3 C 1.2775(3) 0.3760(2) 0.69587(17) 0.0426(6) Uani 1 1 d .
H3 H 1.3012 0.3862 0.7525 0.051 Uiso 1 1 calc R
C4 C 1.3380(3) 0.2930(2) 0.6528(2) 0.0507(7) Uani 1 1 d .
H4 H 1.4028 0.2476 0.6799 0.061 Uiso 1 1 calc R
C5 C 1.3022(3) 0.2771(2) 0.5686(2) 0.0554(8) Uani 1 1 d .
H5 H 1.3441 0.2215 0.5389 0.067 Uiso 1 1 calc R
C6 C 1.2056(3) 0.3427(2) 0.52887(17) 0.0477(7) Uani 1 1 d .
H6 H 1.1814 0.3302 0.4726 0.057 Uiso 1 1 calc R
C7 C 1.1423(3) 0.4281(2) 0.57103(15) 0.0380(6) Uani 1 1 d .
C8 C 1.0330(3) 0.4964(2) 0.52617(17) 0.0468(7) Uani 1 1 d .
H8A H 0.9442 0.4562 0.5174 0.056 Uiso 1 1 calc R
H8B H 1.0716 0.5152 0.4710 0.056 Uiso 1 1 calc R
C9 C 0.9959(3) 0.5967(2) 0.57385(15) 0.0422(6) Uani 1 1 d .
H9A H 0.9085 0.6279 0.5498 0.051 Uiso 1 1 calc R
H9B H 1.0751 0.6469 0.5676 0.051 Uiso 1 1 calc R
C10 C 0.9707(2) 0.57464(19) 0.66824(15) 0.0340(6) Uani 1 1 d .
H10 H 0.9484 0.6417 0.6963 0.041 Uiso 1 1 calc R
C11 C 0.8418(3) 0.49612(18) 0.68562(15) 0.0341(5) Uani 1 1 d .
H11 H 0.8737 0.4255 0.6682 0.041 Uiso 1 1 calc R
C12 C 0.7092(3) 0.5259(2) 0.63205(15) 0.0346(6) Uani 1 1 d .
C13 C 0.6552(3) 0.4550(2) 0.57381(17) 0.0453(7) Uani 1 1 d .
H13 H 0.6933 0.3870 0.5720 0.054 Uiso 1 1 calc R
C14 C 0.5452(3) 0.4830(3) 0.51791(18) 0.0518(8) Uani 1 1 d .
H14 H 0.5097 0.4344 0.4788 0.062 Uiso 1 1 calc R
C15 C 0.4901(3) 0.5828(3) 0.52120(17) 0.0492(7) Uani 1 1 d .
C16 C 0.5366(3) 0.6544(3) 0.58056(17) 0.0514(7) Uani 1 1 d .
H16 H 0.4948 0.7213 0.5837 0.062 Uiso 1 1 calc R
C17 C 0.6463(3) 0.6252(2) 0.63541(16) 0.0431(6) Uani 1 1 d .
H17 H 0.6789 0.6734 0.6757 0.052 Uiso 1 1 calc R
C18 C 1.1851(3) 0.58814(19) 0.76398(14) 0.0346(6) Uani 1 1 d .
C19 C 1.3349(3) 0.5721(2) 0.78921(14) 0.0381(6) Uani 1 1 d .
C20 C 1.1143(3) 0.6691(2) 0.81253(17) 0.0408(6) Uani 1 1 d .
C21 C 0.8120(3) 0.4931(2) 0.78062(15) 0.0414(6) Uani 1 1 d .
H21A H 0.9046 0.4918 0.8105 0.050 Uiso 1 1 calc R
H21B H 0.7613 0.5572 0.7967 0.050 Uiso 1 1 calc R

loop_
_atom_site_aniso_label
_atom_site_aniso_U_11
_atom_site_aniso_U_22
_atom_site_aniso_U_33
_atom_site_aniso_U_23
_atom_site_aniso_U_13
_atom_site_aniso_U_12
Cl 0.0574(5) 0.0990(7) 0.0761(6) 0.0250(5) -0.0284(4) -0.0111(5)
O1 0.143(3) 0.147(3) 0.0610(16) 0.0302(17) 0.0066(17) -0.059(2)
O2 0.1017(19) 0.0725(16) 0.0759(15) 0.0005(13) 0.0088(16) -0.0364(16)
N1 0.0380(13) 0.0685(16) 0.0551(14) -0.0043(13) -0.0034(12) -0.0024(12)
N2 0.0656(17) 0.0525(15) 0.0673(17) -0.0143(15) 0.0041(14) 0.0061(14)
N3 0.0516(15) 0.0661(18) 0.0508(15) 0.0115(14) 0.0048(12) -0.0087(14)
C1 0.0326(13) 0.0300(12) 0.0357(13) 0.0042(11) 0.0020(10) -0.0033(10)
C2 0.0317(13) 0.0327(12) 0.0364(12) -0.0023(10) 0.0021(10) -0.0033(11)
C3 0.0434(15) 0.0380(14) 0.0464(14) 0.0010(13) -0.0028(12) 0.0038(13)
C4 0.0484(17) 0.0391(15) 0.0646(19) 0.0019(14) 0.0031(16) 0.0079(14)
C5 0.0509(17) 0.0466(16) 0.069(2) -0.0161(15) 0.0133(17) 0.0033(15)
C6 0.0454(15) 0.0534(17) 0.0443(15) -0.0103(14) 0.0080(13) -0.0044(14)
C7 0.0316(12) 0.0428(14) 0.0396(13) -0.0011(12) 0.0056(12) -0.0040(12)
C8 0.0421(15) 0.0615(18) 0.0367(13) 0.0007(14) 0.0003(12) -0.0035(15)
C9 0.0397(14) 0.0435(15) 0.0433(14) 0.0072(12) 0.0028(12) 0.0017(12)
C10 0.0301(12) 0.0319(12) 0.0400(13) -0.0016(11) -0.0003(11) -0.0011(11)
C11 0.0314(13) 0.0313(12) 0.0397(13) -0.0021(11) 0.0020(11) 0.0003(11)
C12 0.0298(13) 0.0401(14) 0.0340(13) -0.0012(11) 0.0035(11) -0.0039(11)
C13 0.0413(15) 0.0461(15) 0.0485(15) -0.0033(13) 0.0036(13) -0.0059(13)
C14 0.0461(16) 0.064(2) 0.0457(16) -0.0060(15) -0.0073(13) -0.0177(16)
C15 0.0353(14) 0.067(2) 0.0455(15) 0.0100(15) -0.0066(12) -0.0071(15)
C16 0.0417(16) 0.0561(18) 0.0564(17) 0.0044(15) 0.0022(14) 0.0114(15)
C17 0.0395(14) 0.0478(15) 0.0420(14) -0.0078(13) -0.0014(12) 0.0061(14)
C18 0.0317(12) 0.0372(14) 0.0348(12) -0.0029(11) 0.0018(10) -0.0037(11)
C19 0.0393(15) 0.0406(14) 0.0342(13) -0.0050(11) 0.0027(11) -0.0038(12)
C20 0.0404(15) 0.0386(14) 0.0434(14) -0.0051(13) 0.0007(12) -0.0048(12)
C21 0.0379(14) 0.0461(15) 0.0403(14) 0.0032(12) 0.0027(11) -0.0039(13)

loop_
_atom_type_symbol
_atom_type_description
_atom_type_scat_dispersion_real
_atom_type_scat_dispersion_imag
_atom_type_scat_source
C C 0.0033 0.0016 'International Tables Vol C Tables 4.2.6.8 and 6.1.1.4'
H H 0.0000 0.0000 'International Tables Vol C Tables 4.2.6.8 and 6.1.1.4'
N N 0.0061 0.0033 'International Tables Vol C Tables 4.2.6.8 and 6.1.1.4'
O O 0.0106 0.0060 'International Tables Vol C Tables 4.2.6.8 and 6.1.1.4'
Cl Cl 0.1484 0.1585 'International Tables Vol C Tables 4.2.6.8 and 6.1.1.4'

loop_
_geom_angle_atom_site_label_1
_geom_angle_atom_site_label_2
_geom_angle_atom_site_label_3
_geom_angle
O1 N3 O2 123.4(3)
O1 N3 C21 115.6(3)
O2 N3 C21 120.8(2)
C18 C1 C2 122.9(2)
C18 C1 C10 120.2(2)
C2 C1 C10 116.7(2)
C3 C2 C7 118.9(2)
C3 C2 C1 122.3(2)
C7 C2 C1 118.8(2)
C4 C3 C2 121.2(3)
C4 C3 H3 119.4
C2 C3 H3 119.4
C3 C4 C5 119.5(3)
C3 C4 H4 120.2
C5 C4 H4 120.2
C6 C5 C4 120.4(3)
C6 C5 H5 119.8
C4 C5 H5 119.8
C5 C6 C7 121.4(3)
C5 C6 H6 119.3
C7 C6 H6 119.3
C6 C7 C2 118.5(2)
C6 C7 C8 119.9(2)
C2 C7 C8 121.6(2)
C7 C8 C9 113.5(2)
C7 C8 H8A 108.9
C9 C8 H8A 108.9
C7 C8 H8B 108.9
C9 C8 H8B 108.9
H8A C8 H8B 107.7
C8 C9 C10 111.4(2)
C8 C9 H9A 109.3
C10 C9 H9A 109.3
C8 C9 H9B 109.3
C10 C9 H9B 109.3
H9A C9 H9B 108.0
C1 C10 C9 104.88(19)
C1 C10 C11 113.34(19)
C9 C10 C11 113.5(2)
C1 C10 H10 108.3
C9 C10 H10 108.3
C11 C10 H10 108.3
C21 C11 C12 114.1(2)
C21 C11 C10 108.8(2)
C12 C11 C10 110.13(19)
C21 C11 H11 107.8
C12 C11 H11 107.8
C10 C11 H11 107.8
C13 C12 C17 117.9(2)
C13 C12 C11 119.6(2)
C17 C12 C11 122.3(2)
C12 C13 C14 121.3(3)
C12 C13 H13 119.3
C14 C13 H13 119.3
C15 C14 C13 118.8(3)
C15 C14 H14 120.6
C13 C14 H14 120.6
C14 C15 C16 121.7(3)
C14 C15 Cl 118.8(2)
C16 C15 Cl 119.5(2)
C15 C16 C17 118.6(3)
C15 C16 H16 120.7
C17 C16 H16 120.7
C16 C17 C12 121.5(2)
C16 C17 H17 119.2
C12 C17 H17 119.2
C1 C18 C20 122.1(2)
C1 C18 C19 125.4(2)
C20 C18 C19 112.5(2)
N1 C19 C18 175.7(3)
N2 C20 C18 177.5(3)
N3 C21 C11 113.7(2)
N3 C21 H21A 108.8
C11 C21 H21A 108.8
N3 C21 H21B 108.8
C11 C21 H21B 108.8
H21A C21 H21B 107.7

loop_
_geom_bond_atom_site_label_1
_geom_bond_atom_site_label_2
_geom_bond_distance
Cl C15 1.752(3)
O1 N3 1.207(3)
O2 N3 1.208(3)
N1 C19 1.132(3)
N2 C20 1.149(3)
N3 C21 1.486(4)
C1 C18 1.360(3)
C1 C2 1.462(3)
C1 C10 1.504(3)
C2 C3 1.402(3)
C2 C7 1.408(3)
C3 C4 1.370(4)
C3 H3 0.9300
C4 C5 1.385(4)
C4 H4 0.9300
C5 C6 1.366(4)
C5 H5 0.9300
C6 C7 1.396(4)
C6 H6 0.9300
C7 C8 1.500(4)
C8 C9 1.515(4)
C8 H8A 0.9700
C8 H8B 0.9700
C9 C10 1.535(3)
C9 H9A 0.9700
C9 H9B 0.9700
C10 C11 1.567(3)
C10 H10 0.9800
C11 C21 1.526(3)
C11 C12 1.528(3)
C11 H11 0.9800
C12 C13 1.378(4)
C12 C17 1.384(4)
C13 C14 1.385(4)
C13 H13 0.9300
C14 C15 1.362(4)
C14 H14 0.9300
C15 C16 1.373(4)
C16 C17 1.377(4)
C16 H16 0.9300
C17 H17 0.9300
C18 C20 1.435(4)
C18 C19 1.443(3)
C21 H21A 0.9700
C21 H21B 0.9700

loop_
_geom_torsion_atom_site_label_1
_geom_torsion_atom_site_label_2
_geom_torsion_atom_site_label_3
_geom_torsion_atom_site_label_4
_geom_torsion
C18 C1 C2 C3 31.1(4)
C10 C1 C2 C3 -153.7(2)
C18 C1 C2 C7 -149.9(2)
C10 C1 C2 C7 25.3(3)
C7 C2 C3 C4 1.6(4)
C1 C2 C3 C4 -179.3(2)
C2 C3 C4 C5 -0.4(4)
C3 C4 C5 C6 -0.9(5)
C4 C5 C6 C7 1.1(4)
C5 C6 C7 C2 0.1(4)
C5 C6 C7 C8 -178.1(3)
C3 C2 C7 C6 -1.4(4)
C1 C2 C7 C6 179.5(2)
C3 C2 C7 C8 176.7(2)
C1 C2 C7 C8 -2.4(4)
C6 C7 C8 C9 -169.2(2)
C2 C7 C8 C9 12.6(3)
C7 C8 C9 C10 -44.5(3)
C18 C1 C10 C9 120.8(2)
C2 C1 C10 C9 -54.5(3)
C18 C1 C10 C11 -114.8(2)
C2 C1 C10 C11 69.8(3)
C8 C9 C10 C1 63.8(3)
C8 C9 C10 C11 -60.4(3)
C1 C10 C11 C21 68.9(3)
C9 C10 C11 C21 -171.5(2)
C1 C10 C11 C12 -165.22(19)
C9 C10 C11 C12 -45.7(3)
C21 C11 C12 C13 -118.1(3)
C10 C11 C12 C13 119.1(2)
C21 C11 C12 C17 66.5(3)
C10 C11 C12 C17 -56.3(3)
C17 C12 C13 C14 2.5(4)
C11 C12 C13 C14 -173.1(2)
C12 C13 C14 C15 -0.1(4)
C13 C14 C15 C16 -2.7(4)
C13 C14 C15 Cl 176.2(2)
C14 C15 C16 C17 2.9(4)
Cl C15 C16 C17 -176.0(2)
C15 C16 C17 C12 -0.3(4)
C13 C12 C17 C16 -2.3(4)
C11 C12 C17 C16 173.2(2)
C2 C1 C18 C20 -173.5(2)
C10 C1 C18 C20 11.4(3)
C2 C1 C18 C19 7.9(4)
C10 C1 C18 C19 -167.2(2)
C1 C18 C19 N1 152(4)
C20 C18 C19 N1 -27(4)
C1 C18 C20 N2 141(7)
C19 C18 C20 N2 -40(7)
O1 N3 C21 C11 177.0(3)
O2 N3 C21 C11 -8.9(4)
C12 C11 C21 N3 73.1(3)
C10 C11 C21 N3 -163.4(2)

loop_
_cod_related_entry_id
_cod_related_entry_code
_cod_related_entry_database
1 21199963 ChemSpider
